data_7218399
loop_
_publ_author_name
'Gao, peng'
'Gong, Weitao'
'Li, Gang'
'Hassan, Mehdi'
'Ning, Guiling'
'Yu, jingjie'

_publ_section_title
;
 Construction of Fluorescence-tunable Pyrido-Fused Benzimidazoles via
 Direct Intramolecular C-H amination under Transition-Metal-Free
 Conditions
;
_journal_name_full 'RSC Adv.'
_journal_paper_doi 10.1039/C4RA08954E
_journal_year 2014
_chemical_formula_sum 'C29 H19 N3 O2'
_chemical_formula_weight 441.47
_chemical_name_systematic
; 
 ? 
;
_space_group_IT_number 2
_symmetry_cell_setting triclinic
_symmetry_space_group_name_Hall '-P 1'
_symmetry_space_group_name_H-M 'P -1'
_atom_sites_solution_hydrogens geom
_atom_sites_solution_primary direct
_atom_sites_solution_secondary difmap
_audit_creation_method SHELXL-97
_cell_angle_alpha 86.659(14)
_cell_angle_beta 72.316(13)
_cell_angle_gamma 86.751(14)
_cell_formula_units_Z 2
_cell_length_a 7.9933(15)
_cell_length_b 11.481(2)
_cell_length_c 12.651(2)
_cell_measurement_reflns_used 2321
_cell_measurement_temperature 273(2)
_cell_measurement_theta_max 23.11
_cell_measurement_theta_min 3.33
_cell_volume 1103.3(3)
_computing_cell_refinement 'Bruker SMART'
_computing_data_collection 'Bruker SMART'
_computing_data_reduction 'Bruker SAINT'
_computing_molecular_graphics 'Bruker SHELXTL'
_computing_publication_material 'Bruker SHELXTL'
_computing_structure_refinement 'SHELXL-97 (Sheldrick, 1997)'
_computing_structure_solution 'SHELXS-97 (Sheldrick, 1990)'
_diffrn_ambient_temperature 273(2)
_diffrn_detector_area_resol_mean 'none '
_diffrn_measured_fraction_theta_full 0.993
_diffrn_measured_fraction_theta_max 0.993
_diffrn_measurement_device_type 'CCD area detector'
_diffrn_measurement_method 'phi and omega scans'
_diffrn_radiation_monochromator graphite
_diffrn_radiation_source 'fine-focus sealed tube'
_diffrn_radiation_type MoK\a
_diffrn_radiation_wavelength 0.71073
_diffrn_reflns_av_R_equivalents 0.0509
_diffrn_reflns_av_sigmaI/netI 0.0652
_diffrn_reflns_limit_h_max 9
_diffrn_reflns_limit_h_min -9
_diffrn_reflns_limit_k_max 13
_diffrn_reflns_limit_k_min -13
_diffrn_reflns_limit_l_max 15
_diffrn_reflns_limit_l_min -15
_diffrn_reflns_number 10196
_diffrn_reflns_theta_full 25.50
_diffrn_reflns_theta_max 25.50
_diffrn_reflns_theta_min 3.13
_diffrn_standards_decay_% none
_diffrn_standards_interval_count none
_diffrn_standards_interval_time none
_diffrn_standards_number none
_exptl_absorpt_coefficient_mu 0.085
_exptl_absorpt_correction_T_max 0.985
_exptl_absorpt_correction_T_min 0.981
_exptl_absorpt_correction_type empirical
_exptl_absorpt_process_details SADABS
_exptl_crystal_colour YELLOW
_exptl_crystal_density_diffrn 1.329
_exptl_crystal_density_meas ?
_exptl_crystal_density_method 'not measured'
_exptl_crystal_description block
_exptl_crystal_F_000 460
_exptl_crystal_size_max 0.22
_exptl_crystal_size_mid 0.20
_exptl_crystal_size_min 0.18
_refine_diff_density_max 0.220
_refine_diff_density_min -0.287
_refine_diff_density_rms 0.055
_refine_ls_extinction_method none
_refine_ls_goodness_of_fit_ref 0.989
_refine_ls_hydrogen_treatment constr
_refine_ls_matrix_type full
_refine_ls_number_parameters 307
_refine_ls_number_reflns 4083
_refine_ls_number_restraints 0
_refine_ls_restrained_S_all 0.989
_refine_ls_R_factor_all 0.0914
_refine_ls_R_factor_gt 0.0574
_refine_ls_shift/su_max 0.000
_refine_ls_shift/su_mean 0.000
_refine_ls_structure_factor_coef Fsqd
_refine_ls_weighting_details 'calc w=1/[\s^2^(Fo^2^)+(0.1128P)^2^+0.0000P] where P=(Fo^2^+2Fc^2^)/3'
_refine_ls_weighting_scheme calc
_refine_ls_wR_factor_gt 0.1517
_refine_ls_wR_factor_ref 0.1823
_reflns_number_gt 2658
_reflns_number_total 4083
_reflns_threshold_expression >2sigma(I)
_cod_data_source_file c4ra08954e2.cif
_cod_data_source_block lll
_cod_depositor_comments
;
The following automatic conversions were performed:

'_symmetry_cell_setting' value 'Triclinic' changed to 'triclinic'
according to
/usr/data/users/saulius/crontab/automatic-downloads/rss-feeds/RSC/lib/dictionaries/cif_core.dic
dictionary named 'cif_core.dic' version 2.4.2 from 2011-04-26.

Automatic conversion script
Id: cif_fix_values 2827 2014-09-09 07:05:25Z andrius 

The following automatic conversions were performed:

'_exptl_crystal_density_meas' value 'not measured' was changed to '?'
- the value is perceived as not measured.

Automatic conversion script
Id: cif_fix_values 3008 2015-01-20 13:52:24Z robertas 
;
_cod_original_cell_volume 1103.3(4)
_cod_original_sg_symbol_H-M 'P-1   '
_cod_database_code 7218399

loop_
_symmetry_equiv_pos_as_xyz
'x, y, z'
'-x, -y, -z'

loop_
_atom_site_label
_atom_site_type_symbol
_atom_site_fract_x
_atom_site_fract_y
_atom_site_fract_z
_atom_site_U_iso_or_equiv
_atom_site_adp_type
_atom_site_occupancy
_atom_site_symmetry_multiplicity
_atom_site_calc_flag
_atom_site_refinement_flags
C1 C -0.0907(3) 0.75285(18) 0.41914(17) 0.0434(5) Uani 1 1 d .
C2 C -0.1677(3) 0.82677(19) 0.50030(18) 0.0475(6) Uani 1 1 d .
H2A H -0.2631 0.8739 0.4941 0.057 Uiso 1 1 calc R
C3 C -0.1093(3) 0.83615(18) 0.59584(17) 0.0447(6) Uani 1 1 d .
C4 C 0.0273(3) 0.76396(19) 0.60810(17) 0.0426(5) Uani 1 1 d .
C5 C 0.1042(3) 0.68010(18) 0.52585(17) 0.0427(5) Uani 1 1 d .
C6 C 0.2638(3) 0.54813(18) 0.42529(17) 0.0430(5) Uani 1 1 d .
C7 C 0.3855(3) 0.4575(2) 0.38212(18) 0.0504(6) Uani 1 1 d .
H7A H 0.4561 0.4231 0.4227 0.061 Uiso 1 1 calc R
C8 C 0.3987(3) 0.4202(2) 0.27858(19) 0.0504(6) Uani 1 1 d .
H8A H 0.4767 0.3588 0.2490 0.060 Uiso 1 1 calc R
C9 C 0.2947(3) 0.47460(19) 0.21809(17) 0.0455(6) Uani 1 1 d .
C10 C 0.1705(3) 0.56277(19) 0.25763(17) 0.0448(6) Uani 1 1 d .
H10A H 0.1027 0.5977 0.2155 0.054 Uiso 1 1 calc R
C11 C 0.1534(3) 0.59589(18) 0.36396(17) 0.0423(5) Uani 1 1 d .
C12 C -0.1398(3) 0.74693(18) 0.31510(17) 0.0437(6) Uani 1 1 d .
C13 C -0.2369(3) 0.6570(2) 0.2982(2) 0.0568(7) Uani 1 1 d .
H13A H -0.2786 0.6002 0.3541 0.068 Uiso 1 1 calc R
C14 C -0.2711(4) 0.6525(2) 0.1984(2) 0.0625(7) Uani 1 1 d .
H14A H -0.3373 0.5927 0.1876 0.075 Uiso 1 1 calc R
C15 C -0.2093(4) 0.7340(2) 0.1152(2) 0.0613(7) Uani 1 1 d .
H15A H -0.2309 0.7287 0.0474 0.074 Uiso 1 1 calc R
C16 C -0.1153(4) 0.8244(2) 0.1312(2) 0.0628(7) Uani 1 1 d .
H16A H -0.0752 0.8813 0.0750 0.075 Uiso 1 1 calc R
C17 C -0.0804(3) 0.8304(2) 0.23102(18) 0.0518(6) Uani 1 1 d .
H17A H -0.0163 0.8913 0.2417 0.062 Uiso 1 1 calc R
C18 C -0.2026(3) 0.92557(19) 0.67802(18) 0.0456(6) Uani 1 1 d .
C19 C -0.2576(3) 1.0336(2) 0.6409(2) 0.0535(6) Uani 1 1 d .
H19A H -0.2345 1.0501 0.5651 0.064 Uiso 1 1 calc R
C20 C -0.3462(4) 1.1166(2) 0.7153(2) 0.0614(7) Uani 1 1 d .
H20A H -0.3843 1.1875 0.6893 0.074 Uiso 1 1 calc R
C21 C -0.3779(4) 1.0944(2) 0.8275(2) 0.0663(7) Uani 1 1 d .
H21A H -0.4346 1.1510 0.8773 0.080 Uiso 1 1 calc R
C22 C -0.3253(4) 0.9879(3) 0.8659(2) 0.0651(7) Uani 1 1 d .
H22A H -0.3471 0.9724 0.9417 0.078 Uiso 1 1 calc R
C23 C -0.2402(3) 0.9043(2) 0.79146(19) 0.0554(6) Uani 1 1 d .
H23A H -0.2075 0.8322 0.8182 0.066 Uiso 1 1 calc R
C24 C 0.1119(3) 0.77200(19) 0.69759(17) 0.0436(5) Uani 1 1 d .
C25 C 0.1993(4) 0.8706(2) 0.7037(2) 0.0580(7) Uani 1 1 d .
H25A H 0.2089 0.9309 0.6500 0.070 Uiso 1 1 calc R
C26 C 0.2722(4) 0.8810(2) 0.7879(2) 0.0698(8) Uani 1 1 d .
H26A H 0.3333 0.9471 0.7896 0.084 Uiso 1 1 calc R
C27 C 0.2557(4) 0.7951(3) 0.8688(2) 0.0684(8) Uani 1 1 d .
H27A H 0.3010 0.8038 0.9273 0.082 Uiso 1 1 calc R
C28 C 0.1713(4) 0.6949(3) 0.8636(2) 0.0633(7) Uani 1 1 d .
H28A H 0.1608 0.6357 0.9183 0.076 Uiso 1 1 calc R
C29 C 0.1026(3) 0.6827(2) 0.77757(19) 0.0524(6) Uani 1 1 d .
H29A H 0.0495 0.6139 0.7731 0.063 Uiso 1 1 calc R
N1 N 0.0464(2) 0.67993(15) 0.43183(14) 0.0416(5) Uani 1 1 d .
N2 N 0.2335(3) 0.60158(15) 0.52391(15) 0.0476(5) Uani 1 1 d .
N3 N 0.3178(3) 0.43753(18) 0.10542(16) 0.0537(5) Uani 1 1 d .
O1 O 0.4210(3) 0.35651(18) 0.07084(16) 0.0845(7) Uani 1 1 d .
O2 O 0.2309(3) 0.48744(16) 0.05123(14) 0.0789(6) Uani 1 1 d .

loop_
_atom_site_aniso_label
_atom_site_aniso_U_11
_atom_site_aniso_U_22
_atom_site_aniso_U_33
_atom_site_aniso_U_23
_atom_site_aniso_U_13
_atom_site_aniso_U_12
C1 0.0459(14) 0.0394(12) 0.0519(12) -0.0022(10) -0.0253(11) -0.0008(10)
C2 0.0505(15) 0.0457(13) 0.0528(13) -0.0058(10) -0.0253(11) 0.0042(11)
C3 0.0486(14) 0.0405(12) 0.0486(12) -0.0028(10) -0.0195(11) -0.0042(10)
C4 0.0482(14) 0.0411(12) 0.0433(11) -0.0023(9) -0.0203(10) -0.0044(10)
C5 0.0495(14) 0.0394(12) 0.0465(12) -0.0022(9) -0.0247(11) -0.0042(10)
C6 0.0454(14) 0.0393(12) 0.0493(12) -0.0036(9) -0.0214(10) -0.0018(10)
C7 0.0507(15) 0.0512(14) 0.0560(14) -0.0078(11) -0.0262(12) 0.0049(12)
C8 0.0488(15) 0.0443(13) 0.0609(14) -0.0124(11) -0.0202(12) 0.0052(11)
C9 0.0495(15) 0.0434(13) 0.0480(12) -0.0079(10) -0.0196(11) -0.0048(11)
C10 0.0512(15) 0.0405(12) 0.0486(12) -0.0042(10) -0.0233(11) -0.0027(11)
C11 0.0461(14) 0.0363(12) 0.0486(12) -0.0034(9) -0.0198(10) -0.0021(10)
C12 0.0458(14) 0.0394(12) 0.0534(13) -0.0073(10) -0.0264(11) 0.0054(10)
C13 0.0644(17) 0.0513(14) 0.0628(15) 0.0015(11) -0.0301(13) -0.0129(13)
C14 0.0677(19) 0.0611(16) 0.0717(17) -0.0121(13) -0.0380(15) -0.0080(14)
C15 0.0703(19) 0.0674(17) 0.0575(15) -0.0170(13) -0.0350(14) 0.0062(14)
C16 0.080(2) 0.0586(16) 0.0547(14) 0.0035(12) -0.0277(14) -0.0047(14)
C17 0.0594(16) 0.0444(13) 0.0582(14) -0.0044(11) -0.0269(12) -0.0045(11)
C18 0.0454(14) 0.0436(13) 0.0509(13) -0.0082(10) -0.0182(11) -0.0017(10)
C19 0.0570(16) 0.0492(14) 0.0567(14) -0.0054(11) -0.0203(12) -0.0012(12)
C20 0.0586(17) 0.0470(14) 0.0797(18) -0.0109(13) -0.0215(14) 0.0025(12)
C21 0.0580(18) 0.0672(18) 0.0719(18) -0.0250(14) -0.0142(14) 0.0050(14)
C22 0.0560(17) 0.082(2) 0.0545(14) -0.0136(14) -0.0111(13) 0.0049(15)
C23 0.0538(16) 0.0561(15) 0.0554(14) -0.0048(11) -0.0153(12) 0.0017(12)
C24 0.0441(14) 0.0458(13) 0.0435(12) -0.0091(10) -0.0166(10) 0.0019(10)
C25 0.0712(18) 0.0477(14) 0.0635(15) -0.0033(11) -0.0318(13) -0.0087(13)
C26 0.077(2) 0.0625(17) 0.0883(19) -0.0240(15) -0.0489(17) 0.0010(15)
C27 0.073(2) 0.084(2) 0.0615(16) -0.0323(15) -0.0402(14) 0.0252(16)
C28 0.0704(19) 0.0725(18) 0.0508(14) -0.0020(12) -0.0272(13) 0.0145(15)
C29 0.0551(16) 0.0493(14) 0.0554(14) 0.0016(11) -0.0216(12) -0.0015(11)
N1 0.0462(11) 0.0378(10) 0.0469(10) -0.0055(8) -0.0227(9) -0.0004(8)
N2 0.0518(12) 0.0458(11) 0.0533(11) -0.0071(8) -0.0279(9) 0.0026(9)
N3 0.0606(14) 0.0508(12) 0.0539(12) -0.0098(10) -0.0219(11) -0.0041(11)
O1 0.0870(16) 0.0941(15) 0.0813(13) -0.0462(12) -0.0379(12) 0.0343(13)
O2 0.1174(18) 0.0708(13) 0.0597(11) -0.0119(9) -0.0455(12) 0.0175(12)

loop_
_atom_type_symbol
_atom_type_description
_atom_type_scat_dispersion_real
_atom_type_scat_dispersion_imag
_atom_type_scat_source
C C 0.0033 0.0016 'International Tables Vol C Tables 4.2.6.8 and 6.1.1.4'
H H 0.0000 0.0000 'International Tables Vol C Tables 4.2.6.8 and 6.1.1.4'
N N 0.0061 0.0033 'International Tables Vol C Tables 4.2.6.8 and 6.1.1.4'
O O 0.0106 0.0060 'International Tables Vol C Tables 4.2.6.8 and 6.1.1.4'

loop_
_geom_angle_atom_site_label_1
_geom_angle_atom_site_label_2
_geom_angle_atom_site_label_3
_geom_angle
C2 C1 N1 117.80(18)
C2 C1 C12 124.3(2)
N1 C1 C12 117.89(18)
C1 C2 C3 123.0(2)
C4 C3 C2 119.1(2)
C4 C3 C18 123.40(19)
C2 C3 C18 117.5(2)
C3 C4 C5 118.71(18)
C3 C4 C24 124.56(19)
C5 C4 C24 116.58(19)
N2 C5 N1 113.12(18)
N2 C5 C4 127.83(18)
N1 C5 C4 118.98(19)
N2 C6 C7 128.51(19)
N2 C6 C11 111.86(19)
C7 C6 C11 119.64(19)
C8 C7 C6 118.7(2)
C7 C8 C9 119.8(2)
C10 C9 C8 123.8(2)
C10 C9 N3 117.4(2)
C8 C9 N3 118.7(2)
C9 C10 C11 115.7(2)
C10 C11 N1 133.1(2)
C10 C11 C6 122.2(2)
N1 C11 C6 104.61(17)
C17 C12 C13 119.0(2)
C17 C12 C1 118.9(2)
C13 C12 C1 122.1(2)
C14 C13 C12 119.7(2)
C15 C14 C13 120.9(2)
C14 C15 C16 120.0(2)
C15 C16 C17 119.7(2)
C16 C17 C12 120.7(2)
C23 C18 C19 117.7(2)
C23 C18 C3 122.2(2)
C19 C18 C3 120.04(19)
C20 C19 C18 121.0(2)
C21 C20 C19 120.2(2)
C22 C21 C20 119.8(2)
C21 C22 C23 119.9(2)
C22 C23 C18 121.4(2)
C25 C24 C29 118.2(2)
C25 C24 C4 120.3(2)
C29 C24 C4 121.5(2)
C26 C25 C24 120.9(2)
C27 C26 C25 120.4(3)
C26 C27 C28 119.7(2)
C29 C28 C27 120.1(2)
C28 C29 C24 120.6(2)
C1 N1 C11 132.01(17)
C1 N1 C5 122.24(17)
C11 N1 C5 105.75(17)
C5 N2 C6 104.60(17)
O1 N3 O2 122.7(2)
O1 N3 C9 118.4(2)
O2 N3 C9 118.8(2)

loop_
_geom_bond_atom_site_label_1
_geom_bond_atom_site_label_2
_geom_bond_distance
C1 C2 1.346(3)
C1 N1 1.384(3)
C1 C12 1.490(3)
C2 C3 1.433(3)
C3 C4 1.374(3)
C3 C18 1.503(3)
C4 C5 1.431(3)
C4 C24 1.494(3)
C5 N2 1.328(3)
C5 N1 1.401(3)
C6 N2 1.371(3)
C6 C7 1.399(3)
C6 C11 1.412(3)
C7 C8 1.374(3)
C8 C9 1.392(3)
C9 C10 1.380(3)
C9 N3 1.466(3)
C10 C11 1.384(3)
C11 N1 1.399(3)
C12 C17 1.379(3)
C12 C13 1.389(3)
C13 C14 1.375(3)
C14 C15 1.361(4)
C15 C16 1.374(4)
C16 C17 1.380(3)
C18 C23 1.384(3)
C18 C19 1.396(3)
C19 C20 1.385(3)
C20 C21 1.374(4)
C21 C22 1.380(4)
C22 C23 1.384(3)
C24 C25 1.382(3)
C24 C29 1.387(3)
C25 C26 1.374(3)
C26 C27 1.361(4)
C27 C28 1.380(4)
C28 C29 1.377(3)
N3 O1 1.216(3)
N3 O2 1.216(3)
